data_7215047
loop_
_publ_author_name
'Fern\'andez-Palacio, Francisco'
'Restrepo, Jimmy'
'G\'alvez, Santos'
'G\'omez-Sal, Pilar'
'Mosquera, Marta E. G.'

_publ_section_title
;
 Functionalized aminocarboxylate moieties as linkers for coordination
 polymers: influence of the substituents in the dimensionality of the
 final structure
;
_journal_issue 16
_journal_name_full CrystEngComm
_journal_page_first 3376
_journal_paper_doi 10.1039/c3ce42615g
_journal_volume 16
_journal_year 2014
_chemical_compound_source 'synthesis as described'
_chemical_formula_moiety 'C12 H14 N4 O6 Zn1'
_chemical_formula_sum 'C12 H14 N4 O6 Zn'
_chemical_formula_weight 375.64
_chemical_name_systematic
;
 ?
;
_space_group_crystal_system monoclinic
_space_group_IT_number 14
_space_group_name_Hall '-P 2yn'
_space_group_name_H-M_alt 'P 1 21/n 1'
_symmetry_space_group_name_Hall '-P 2yn'
_symmetry_space_group_name_H-M 'P 1 21/n 1'
_atom_sites_solution_hydrogens geom
_atom_sites_solution_primary direct
_atom_sites_solution_secondary difmap
_audit_conform_dict_location ftp://ftp.iucr.org/pub/cif_core.dic
_audit_conform_dict_name cif_core.dic
_audit_conform_dict_version 2.4
_audit_creation_date 2012-06-11T12:12:12-00:00
_audit_creation_method 'WinGX routine CIF_UPDATE'
_cell_angle_alpha 90
_cell_angle_beta 106.617(10)
_cell_angle_gamma 90
_cell_formula_units_Z 4
_cell_length_a 8.764(2)
_cell_length_b 15.381(4)
_cell_length_c 11.395(2)
_cell_measurement_reflns_used 234
_cell_measurement_temperature 200(2)
_cell_measurement_theta_max 16.43
_cell_measurement_theta_min 3.45
_cell_measurement_wavelength 0.71073
_cell_volume 1471.9(6)
_computing_cell_refinement 'Dirax/lsq (Duisenberg & Schreurs, 1989-2000)'
_computing_data_collection 'Collect (Bruker AXS BV, 1997-2004)'
_computing_data_reduction 'EvalCCD (Duisenberg & Schreurs 1990-2000)'
_computing_molecular_graphics 'Ortep-3 for Windows (Farrugia, 1997)'
_computing_publication_material 'WinGX publication routines (Farrugia, 1999)'
_computing_structure_refinement 'SHELXL-97 (Sheldrick, 2008)'
_computing_structure_solution 'SIR2004 (Giacovazzo et al, 2004)'
_diffrn_ambient_temperature 200(2)
_diffrn_detector 'CCD plate'
_diffrn_detector_area_resol_mean 9
_diffrn_measured_fraction_theta_full 0.992
_diffrn_measured_fraction_theta_max 0.992
_diffrn_measurement_device '95mm CCD camera on \k-goniostat'
_diffrn_measurement_device_type KappaCCD
_diffrn_measurement_method 'CCD rotation images, thick slices'
_diffrn_orient_matrix_type X=UH
_diffrn_orient_matrix_UB_11 0.01
_diffrn_orient_matrix_UB_12 0
_diffrn_orient_matrix_UB_13 0
_diffrn_orient_matrix_UB_21 0
_diffrn_orient_matrix_UB_22 0.01
_diffrn_orient_matrix_UB_23 0
_diffrn_orient_matrix_UB_31 0
_diffrn_orient_matrix_UB_32 0
_diffrn_orient_matrix_UB_33 0.01
_diffrn_radiation_monochromator graphite
_diffrn_radiation_probe x-ray
_diffrn_radiation_type MoK\a
_diffrn_radiation_wavelength 0.71073
_diffrn_reflns_av_R_equivalents 0.0633
_diffrn_reflns_av_unetI/netI 0.08
_diffrn_reflns_limit_h_max 11
_diffrn_reflns_limit_h_min -10
_diffrn_reflns_limit_k_max 19
_diffrn_reflns_limit_k_min -18
_diffrn_reflns_limit_l_max 14
_diffrn_reflns_limit_l_min -14
_diffrn_reflns_number 9384
_diffrn_reflns_reduction_process
;
 Scaled and merged with Sortav
 R.H. Blessing, (1987) Cryst. Rev. 1, 3-58
 R.H. Blessing, (1989) J. Appl. Cryst. 22, 396-397
;
_diffrn_reflns_theta_full 27.51
_diffrn_reflns_theta_max 27.51
_diffrn_reflns_theta_min 3.24
_diffrn_source 'Enraf Nonius FR590'
_exptl_absorpt_coefficient_mu 1.707
_exptl_absorpt_correction_T_max 0.538
_exptl_absorpt_correction_T_min 0.475
_exptl_absorpt_correction_type multi-scan
_exptl_absorpt_process_details
;
 R.H. Blessing, Acta Cryst. (1995), A51, 33-38
;
_exptl_crystal_colour negro
_exptl_crystal_density_diffrn 1.695
_exptl_crystal_density_method 'not measured'
_exptl_crystal_description prism
_exptl_crystal_F_000 768
_exptl_crystal_size_max 0.5
_exptl_crystal_size_mid 0.4
_exptl_crystal_size_min 0.3
_refine_diff_density_max 0.516
_refine_diff_density_min -0.676
_refine_diff_density_rms 0.085
_refine_ls_extinction_method none
_refine_ls_goodness_of_fit_ref 1.008
_refine_ls_hydrogen_treatment constr
_refine_ls_matrix_type full
_refine_ls_number_parameters 208
_refine_ls_number_reflns 3358
_refine_ls_number_restraints 0
_refine_ls_restrained_S_all 1.008
_refine_ls_R_factor_all 0.0731
_refine_ls_R_factor_gt 0.0335
_refine_ls_shift/su_max 0.012
_refine_ls_shift/su_mean 0.001
_refine_ls_structure_factor_coef Fsqd
_refine_ls_weighting_details 'calc w=1/[\s^2^(Fo^2^)+(0.0194P)^2^+0.1633P] where P=(Fo^2^+2Fc^2^)/3'
_refine_ls_weighting_scheme calc
_refine_ls_wR_factor_gt 0.0678
_refine_ls_wR_factor_ref 0.077
_reflns_number_gt 2230
_reflns_number_total 3358
_reflns_threshold_expression >2\s(I)
_cod_data_source_file c3ce42615g2.cif
_cod_data_source_block 2
_cod_original_cell_volume 1471.8(6)
_cod_database_code 7215047

loop_
_space_group_symop_operation_xyz
'x, y, z'
'-x+1/2, y+1/2, -z+1/2'
'-x, -y, -z'
'x-1/2, -y-1/2, z-1/2'

loop_
_atom_site_label
_atom_site_type_symbol
_atom_site_fract_x
_atom_site_fract_y
_atom_site_fract_z
_atom_site_U_iso_or_equiv
_atom_site_adp_type
_atom_site_occupancy
_atom_site_symmetry_multiplicity
_atom_site_calc_flag
_atom_site_refinement_flags
Zn1 Zn 0.57507(3) 0.050771(18) 0.90995(3) 0.01974(11) Uani 1 1 d .
N1 N 0.5998(2) 0.04702(13) 0.73333(18) 0.0214(5) Uani 1 1 d .
N2 N 0.7141(2) 0.17011(13) 0.94935(18) 0.0203(5) Uani 1 1 d .
N3 N -0.1115(2) 0.27006(14) 0.60262(18) 0.0243(5) Uani 1 1 d .
N4 N 0.9203(3) 0.15067(15) 1.3025(2) 0.0292(5) Uani 1 1 d .
O1 O 0.5580(2) 0.07510(10) 1.11255(15) 0.0233(4) Uani 1 1 d .
O2 O 0.35301(19) 0.10018(10) 0.86996(15) 0.0200(4) Uani 1 1 d .
O3 O 0.75402(19) -0.02733(10) 1.00139(15) 0.0195(4) Uani 1 1 d .
O41 O 0.9112(3) 0.19771(14) 1.21234(19) 0.0511(6) Uani 1 1 d .
O42 O 0.8416(3) 0.08193(14) 1.29032(19) 0.0444(6) Uani 1 1 d .
O43 O 1.0088(2) 0.17115(13) 1.40648(17) 0.0389(5) Uani 1 1 d .
C1 C 0.7267(3) 0.00917(18) 0.7108(2) 0.0280(7) Uani 1 1 d .
H1 H 0.7896 -0.0278 0.7697 0.034 Uiso 1 1 calc R
C2 C 0.7675(4) 0.0227(2) 0.6046(3) 0.0383(8) Uani 1 1 d .
H2 H 0.8569 -0.004 0.5924 0.046 Uiso 1 1 calc R
C3 C 0.6736(4) 0.0765(2) 0.5162(3) 0.0409(8) Uani 1 1 d .
H3 H 0.6988 0.0868 0.4435 0.049 Uiso 1 1 calc R
C4 C 0.5425(4) 0.11459(19) 0.5375(3) 0.0374(8) Uani 1 1 d .
H4 H 0.477 0.1508 0.4791 0.045 Uiso 1 1 calc R
C5 C 0.5091(3) 0.09860(17) 0.6465(2) 0.0284(7) Uani 1 1 d .
H5 H 0.4201 0.1247 0.6603 0.034 Uiso 1 1 calc R
C6 C 0.2414(3) 0.08243(15) 0.9154(2) 0.0173(5) Uani 1 1 d .
C7 C 0.0891(3) 0.13258(15) 0.8680(2) 0.0166(5) Uani 1 1 d .
C8 C 0.0616(3) 0.17969(15) 0.7598(2) 0.0184(5) Uani 1 1 d .
H8 H 0.1384 0.1814 0.718 0.022 Uiso 1 1 calc R
C9 C -0.0810(3) 0.22408(15) 0.7146(2) 0.0187(6) Uani 1 1 d .
C10 C -0.1916(3) 0.22457(15) 0.7809(2) 0.0178(5) Uani 1 1 d .
H10 H -0.2848 0.2568 0.7528 0.021 Uiso 1 1 calc R
C11 C -0.1641(3) 0.17733(14) 0.8887(2) 0.0169(5) Uani 1 1 d .
C12 C -0.0240(3) 0.13086(15) 0.9323(2) 0.0178(5) Uani 1 1 d .
H12 H -0.0056 0.0987 1.0041 0.021 Uiso 1 1 calc R
H21 H 0.6571 0.2107 0.9358 0.022 Uiso 1 1 d .
H22 H 0.7586 0.1695 1.0297 0.03 Uiso 1 1 d .
H31 H -0.0784 0.2443 0.557 0.032 Uiso 1 1 d .
H32 H -0.214 0.2799 0.5724 0.027 Uiso 1 1 d .
H1W H 0.6421 0.0802 1.1662 0.033 Uiso 1 1 d .
H2W H 0.5034 0.1229 1.124 0.089 Uiso 1 1 d .

loop_
_atom_site_aniso_label
_atom_site_aniso_U_11
_atom_site_aniso_U_22
_atom_site_aniso_U_33
_atom_site_aniso_U_23
_atom_site_aniso_U_13
_atom_site_aniso_U_12
Zn1 0.01532(16) 0.02271(17) 0.02258(17) 0.00557(14) 0.00766(12) 0.00283(13)
N1 0.0218(11) 0.0203(11) 0.0226(11) -0.0015(10) 0.0072(9) -0.0023(10)
N2 0.0173(11) 0.0235(11) 0.0216(11) 0.0025(10) 0.0077(9) 0.0057(9)
N3 0.0221(12) 0.0266(12) 0.0238(11) 0.0090(10) 0.0062(10) 0.0029(10)
N4 0.0243(13) 0.0325(13) 0.0310(14) -0.0022(12) 0.0079(11) -0.0058(11)
O1 0.0180(9) 0.0246(9) 0.0264(10) -0.0020(8) 0.0048(8) -0.0011(8)
O2 0.0157(9) 0.0240(9) 0.0225(9) 0.0047(8) 0.0090(8) 0.0013(7)
O3 0.0183(9) 0.0219(9) 0.0197(9) 0.0066(8) 0.0078(7) 0.0041(7)
O41 0.0624(16) 0.0548(14) 0.0322(12) 0.0108(12) 0.0073(11) -0.0196(12)
O42 0.0453(14) 0.0410(12) 0.0402(12) 0.0010(10) 0.0016(11) -0.0172(11)
O43 0.0392(12) 0.0445(12) 0.0276(11) -0.0082(10) 0.0009(9) -0.0140(10)
C1 0.0267(16) 0.0282(15) 0.0301(16) -0.0044(13) 0.0097(13) -0.0022(12)
C2 0.0367(18) 0.0426(17) 0.0424(18) -0.0121(16) 0.0226(15) -0.0073(15)
C3 0.059(2) 0.0418(18) 0.0278(16) -0.0058(15) 0.0221(16) -0.0201(17)
C4 0.053(2) 0.0302(16) 0.0244(16) 0.0048(13) 0.0035(15) -0.0077(15)
C5 0.0295(16) 0.0268(15) 0.0257(15) -0.0012(13) 0.0028(13) -0.0005(13)
C6 0.0159(13) 0.0184(12) 0.0171(13) -0.0049(11) 0.0036(11) -0.0010(10)
C7 0.0149(12) 0.0145(12) 0.0200(13) 0.0012(11) 0.0043(10) -0.0004(10)
C8 0.0188(13) 0.0188(13) 0.0199(13) -0.0003(11) 0.0094(11) -0.0034(11)
C9 0.0194(13) 0.0169(12) 0.0180(12) 0.0023(11) 0.0023(11) -0.0033(10)
C10 0.0159(12) 0.0142(12) 0.0224(13) 0.0028(11) 0.0039(11) 0.0009(10)
C11 0.0149(12) 0.0166(12) 0.0194(13) -0.0026(11) 0.0053(10) -0.0016(10)
C12 0.0192(13) 0.0169(12) 0.0172(13) 0.0022(11) 0.0052(11) 0.0001(10)

loop_
_atom_type_symbol
_atom_type_description
_atom_type_scat_dispersion_real
_atom_type_scat_dispersion_imag
_atom_type_scat_source
C C 0.0033 0.0016 'International Tables Vol C Tables 4.2.6.8 and 6.1.1.4'
H H 0 0 'International Tables Vol C Tables 4.2.6.8 and 6.1.1.4'
N N 0.0061 0.0033 'International Tables Vol C Tables 4.2.6.8 and 6.1.1.4'
O O 0.0106 0.006 'International Tables Vol C Tables 4.2.6.8 and 6.1.1.4'
Zn Zn 0.2839 1.4301 'International Tables Vol C Tables 4.2.6.8 and 6.1.1.4'

loop_
_exptl_crystal_face_index_h
_exptl_crystal_face_index_k
_exptl_crystal_face_index_l
_exptl_crystal_face_perp_dist
1 0 -3 0.301
-9 -2 -8 0.23
-8 -1 6 0.235
10 1 0 0.196
-1 0 19 0.235
4 -13 -3 0.238
-3 9 2 0.219

loop_
_geom_angle_atom_site_label_1
_geom_angle_atom_site_label_2
_geom_angle_atom_site_label_3
_geom_angle
_geom_angle_site_symmetry_1
_geom_angle_site_symmetry_3
O3 Zn1 O2 154.22(7) . .
O3 Zn1 N1 101.68(7) . .
O2 Zn1 N1 98.75(7) . .
O3 Zn1 N2 95.12(7) . .
O2 Zn1 N2 100.12(7) . .
N1 Zn1 N2 90.91(8) . .
O3 Zn1 O1 81.16(7) . 3_657
O2 Zn1 O1 82.10(6) . 3_657
N1 Zn1 O1 93.44(7) . 3_657
N2 Zn1 O1 174.76(7) . 3_657
O3 Zn1 O1 81.26(6) . .
O2 Zn1 O1 80.55(6) . .
N1 Zn1 O1 172.24(7) . .
N2 Zn1 O1 81.63(7) . .
O1 Zn1 O1 94.12(6) 3_657 .
O3 Zn1 Zn1 77.04(5) . 3_657
O2 Zn1 Zn1 77.18(5) . 3_657
N1 Zn1 Zn1 142.44(6) . 3_657
N2 Zn1 Zn1 126.64(6) . 3_657
O1 Zn1 Zn1 49.04(5) 3_657 3_657
O1 Zn1 Zn1 45.08(4) . 3_657
C5 N1 C1 117.7(2) . .
C5 N1 Zn1 119.57(18) . .
C1 N1 Zn1 121.07(17) . .
C11 N2 Zn1 114.58(15) 1_655 .
O41 N4 O42 119.9(2) . .
O41 N4 O43 120.7(2) . .
O42 N4 O43 119.3(2) . .
Zn1 O1 Zn1 85.88(6) 3_657 .
C6 O2 Zn1 129.63(15) . .
C6 O3 Zn1 129.89(16) 3_657 .
N1 C1 C2 122.7(3) . .
C3 C2 C1 119.0(3) . .
C4 C3 C2 118.8(3) . .
C3 C4 C5 119.2(3) . .
N1 C5 C4 122.6(3) . .
O3 C6 O2 126.3(2) 3_657 .
O3 C6 C7 116.6(2) 3_657 .
O2 C6 C7 117.1(2) . .
C8 C7 C12 120.5(2) . .
C8 C7 C6 119.8(2) . .
C12 C7 C6 119.7(2) . .
C9 C8 C7 119.7(2) . .
C8 C9 C10 119.7(2) . .
C8 C9 N3 119.9(2) . .
C10 C9 N3 120.4(2) . .
C11 C10 C9 120.5(2) . .
C12 C11 C10 119.9(2) . .
C12 C11 N2 119.6(2) . 1_455
C10 C11 N2 120.2(2) . 1_455
C11 C12 C7 119.6(2) . .

loop_
_geom_bond_atom_site_label_1
_geom_bond_atom_site_label_2
_geom_bond_distance
_geom_bond_site_symmetry_2
Zn1 O3 2.0133(16) .
Zn1 O2 2.0163(17) .
Zn1 N1 2.086(2) .
Zn1 N2 2.178(2) .
Zn1 O1 2.2366(17) 3_657
Zn1 O1 2.3853(18) .
Zn1 Zn1 3.1506(7) 3_657
N1 C5 1.337(3) .
N1 C1 1.344(3) .
N2 C11 1.432(3) 1_655
N3 C9 1.416(3) .
N4 O41 1.240(3) .
N4 O42 1.248(3) .
N4 O43 1.256(3) .
O1 Zn1 2.2366(17) 3_657
O2 C6 1.260(3) .
O3 C6 1.264(3) 3_657
C1 C2 1.372(4) .
C2 C3 1.379(4) .
C3 C4 1.372(4) .
C4 C5 1.377(4) .
C6 O3 1.264(3) 3_657
C6 C7 1.502(3) .
C7 C8 1.390(3) .
C7 C12 1.390(3) .
C8 C9 1.387(3) .
C9 C10 1.388(3) .
C10 C11 1.388(3) .
C11 C12 1.385(3) .
C11 N2 1.432(3) 1_455
